data_7036192
loop_
_publ_author_name
'Kimani, Martin M.'
'Watts, David'
'Graham, Leigh A.'
'Rabinovich, Daniel'
'Yap, Glenn P. A.'
'Brumaghim, Julia L.'

_publ_section_title
;
 Dinuclear copper(i) complexes with N-heterocyclic thione and selone
 ligands: synthesis, characterization, and electrochemical studies.
;
_journal_issue 37
_journal_name_full 'Dalton transactions (Cambridge, England : 2003)'
_journal_page_first 16313
_journal_page_last 16324
_journal_paper_doi 10.1039/c5dt02232k
_journal_volume 44
_journal_year 2015
_chemical_formula_moiety 'C25 H40 Cu2 N10 Se5, C2 H3 N, 2(B F4)'
_chemical_formula_sum 'C27 H43 B2 Cu2 F8 N11 Se5'
_chemical_formula_weight 1217.22
_chemical_name_systematic '[Cu2(dmise)5](BF4)2'
_chemical_properties_physical 'air-sensitive, moisture-sensitive'
_space_group_IT_number 2
_symmetry_cell_setting triclinic
_symmetry_Int_Tables_number 2
_symmetry_space_group_name_Hall '-P 1'
_symmetry_space_group_name_H-M 'P -1'
_atom_sites_solution_hydrogens geom
_atom_sites_solution_primary direct
_atom_sites_solution_secondary difmap
_audit_creation_method SHELXL-97
_audit_update_record
;
2015-06-08 deposited with the CCDC.
2015-08-18 downloaded from the CCDC.
;
_cell_angle_alpha 87.32(3)
_cell_angle_beta 73.78(3)
_cell_angle_gamma 71.01(3)
_cell_formula_units_Z 2
_cell_length_a 11.712(2)
_cell_length_b 14.126(3)
_cell_length_c 14.800(3)
_cell_measurement_reflns_used 18943
_cell_measurement_temperature 168.15
_cell_measurement_theta_max 26.38
_cell_measurement_theta_min 3.19
_cell_volume 2220.5(9)
_computing_cell_refinement 'CrystalClear (Rigaku/MSC,2006)'
_computing_data_collection 'CrystalClear (Rigaku/MSC,2006)'
_computing_data_reduction 'CrystalClear (Rigaku/MSC,2006)'
_computing_molecular_graphics 'SHELXTL 6.10 (Sheldrick,2008)'
_computing_publication_material 'SHELXTL 6.10 (Sheldrick,2008)'
_computing_structure_refinement 'SHELXTL 6.10 (Sheldrick,2008)'
_computing_structure_solution 'SHELXTL 6.10 (Sheldrick,2008)'
_diffrn_ambient_temperature 168.15
_diffrn_detector_area_resol_mean 14.6306
_diffrn_measured_fraction_theta_full 0.984
_diffrn_measured_fraction_theta_max 0.984
_diffrn_measurement_device_type 'Rigaku, AFC8S diffractometer'
_diffrn_measurement_method dtprofit.ref
_diffrn_radiation_monochromator graphite
_diffrn_radiation_probe x-ray
_diffrn_radiation_type MoK\a
_diffrn_radiation_wavelength 0.71073
_diffrn_reflns_av_R_equivalents 0.0257
_diffrn_reflns_av_sigmaI/netI 0.0437
_diffrn_reflns_limit_h_max 14
_diffrn_reflns_limit_h_min -14
_diffrn_reflns_limit_k_max 17
_diffrn_reflns_limit_k_min -17
_diffrn_reflns_limit_l_max 18
_diffrn_reflns_limit_l_min -18
_diffrn_reflns_number 18943
_diffrn_reflns_theta_full 26.38
_diffrn_reflns_theta_max 26.38
_diffrn_reflns_theta_min 3.19
_diffrn_source 'fine-focus sealed tube'
_diffrn_standards_decay_% 0
_diffrn_standards_interval_count 0
_diffrn_standards_interval_time 0
_diffrn_standards_number 0
_exptl_absorpt_coefficient_mu 5.124
_exptl_absorpt_correction_T_max 0.3853
_exptl_absorpt_correction_T_min 0.2747
_exptl_absorpt_correction_type multi-scan
_exptl_absorpt_process_details 'REQAB, CrystalClear'
_exptl_crystal_colour colorless
_exptl_crystal_density_diffrn 1.821
_exptl_crystal_density_method 'not measured'
_exptl_crystal_description chip
_exptl_crystal_F_000 1184
_exptl_crystal_recrystallization_method 'Re-crystallisation from solvent: acetonitrile/diethyl ether'
_exptl_crystal_size_max 0.34
_exptl_crystal_size_mid 0.27
_exptl_crystal_size_min 0.23
_refine_diff_density_max 1.064
_refine_diff_density_min -0.829
_refine_diff_density_rms 0.117
_refine_ls_extinction_method none
_refine_ls_goodness_of_fit_ref 1.119
_refine_ls_hydrogen_treatment constr
_refine_ls_matrix_type full
_refine_ls_number_parameters 507
_refine_ls_number_reflns 8943
_refine_ls_number_restraints 0
_refine_ls_restrained_S_all 1.119
_refine_ls_R_factor_all 0.0616
_refine_ls_R_factor_gt 0.0461
_refine_ls_shift/su_max 0.001
_refine_ls_shift/su_mean 0.000
_refine_ls_structure_factor_coef Fsqd
_refine_ls_weighting_details 'calc w=1/[\s^2^(Fo^2^)+(0.0618P)^2^+0.7966P] where P=(Fo^2^+2Fc^2^)/3'
_refine_ls_weighting_scheme calc
_refine_ls_wR_factor_gt 0.1144
_refine_ls_wR_factor_ref 0.1285
_reflns_number_gt 6975
_reflns_number_total 8943
_reflns_threshold_expression >2sigma(I)
_cod_data_source_file c5dt02232k2.cif
_cod_data_source_block cudimse
_cod_depositor_comments 'Adding full bibliography for 7036192--7036198.cif.'
_cod_original_cell_volume 2220.5(8)
_cod_database_code 7036192

loop_
_symmetry_equiv_pos_as_xyz
'x, y, z'
'-x, -y, -z'

loop_
_atom_site_label
_atom_site_type_symbol
_atom_site_fract_x
_atom_site_fract_y
_atom_site_fract_z
_atom_site_U_iso_or_equiv
_atom_site_adp_type
_atom_site_occupancy
_atom_site_symmetry_multiplicity
_atom_site_calc_flag
_atom_site_refinement_flags
Cu1 Cu 0.46664(6) 0.21569(4) 0.28956(4) 0.03198(15) Uani 1 1 d .
Cu2 Cu 0.57040(6) 0.20622(5) 0.10640(4) 0.03575(15) Uani 1 1 d .
Se1 Se 0.40359(5) 0.13658(4) 0.18082(3) 0.03205(13) Uani 1 1 d .
Se2 Se 0.49683(5) 0.35277(4) 0.02916(3) 0.03826(14) Uani 1 1 d .
Se3 Se 0.50645(6) 0.11696(4) 0.41634(3) 0.04066(15) Uani 1 1 d .
Se4 Se 0.77281(6) 0.09223(5) 0.09560(4) 0.04959(16) Uani 1 1 d .
Se5 Se 0.47737(6) 0.37811(4) 0.28875(3) 0.04290(15) Uani 1 1 d .
N1 N 0.1751(4) 0.3075(3) 0.2108(3) 0.0405(10) Uani 1 1 d .
N2 N 0.2523(4) 0.2516(4) 0.0659(3) 0.0442(11) Uani 1 1 d .
N3 N 0.7289(4) 0.3989(3) -0.0248(3) 0.0396(10) Uani 1 1 d .
N4 N 0.6705(4) 0.3747(3) -0.1450(3) 0.0391(10) Uani 1 1 d .
N5 N 0.3735(4) -0.0142(3) 0.3869(3) 0.0366(9) Uani 1 1 d .
N6 N 0.5744(4) -0.0789(3) 0.3299(3) 0.0364(9) Uani 1 1 d .
N7 N 0.8072(4) 0.1017(3) -0.1052(3) 0.0386(10) Uani 1 1 d .
N8 N 0.9383(4) 0.1540(3) -0.0616(3) 0.0469(11) Uani 1 1 d .
N9 N 0.6171(5) 0.3640(3) 0.4238(3) 0.0493(12) Uani 1 1 d .
N10 N 0.4223(5) 0.3844(3) 0.4918(3) 0.0470(11) Uani 1 1 d .
N11 N 1.0508(6) 0.1387(5) 0.2240(4) 0.0671(16) Uani 1 1 d .
C1 C 0.2712(5) 0.2373(4) 0.1516(3) 0.0352(11) Uani 1 1 d .
C2 C 0.1512(6) 0.3192(5) 0.3118(4) 0.0559(15) Uani 1 1 d .
H2A H 0.2289 0.3099 0.3264 0.084 Uiso 1 1 calc R
H2B H 0.1148 0.2701 0.3424 0.084 Uiso 1 1 calc R
H2C H 0.0941 0.3852 0.3335 0.084 Uiso 1 1 calc R
C3 C 0.0964(6) 0.3668(5) 0.1612(5) 0.0543(15) Uani 1 1 d .
H3A H 0.0239 0.4206 0.1857 0.065 Uiso 1 1 calc R
C4 C 0.1436(6) 0.3327(5) 0.0722(5) 0.0559(17) Uani 1 1 d .
H4A H 0.1101 0.3583 0.0227 0.067 Uiso 1 1 calc R
C5 C 0.3316(6) 0.1915(5) -0.0205(4) 0.0545(16) Uani 1 1 d .
H5A H 0.4185 0.1779 -0.0238 0.082 Uiso 1 1 calc R
H5B H 0.3137 0.2278 -0.0742 0.082 Uiso 1 1 calc R
H5C H 0.3146 0.1295 -0.0203 0.082 Uiso 1 1 calc R
C6 C 0.6398(5) 0.3748(4) -0.0491(3) 0.0350(10) Uani 1 1 d .
C7 C 0.8137(6) 0.4160(4) -0.1045(4) 0.0488(14) Uani 1 1 d .
H7A H 0.8836 0.4344 -0.1060 0.059 Uiso 1 1 calc R
C8 C 0.7780(6) 0.4016(4) -0.1775(4) 0.0519(15) Uani 1 1 d .
H8A H 0.8178 0.4083 -0.2402 0.062 Uiso 1 1 calc R
C9 C 0.7286(6) 0.4134(5) 0.0728(4) 0.0573(16) Uani 1 1 d .
H9A H 0.7123 0.3584 0.1086 0.086 Uiso 1 1 calc R
H9B H 0.6643 0.4748 0.1001 0.086 Uiso 1 1 calc R
H9C H 0.8090 0.4164 0.0737 0.086 Uiso 1 1 calc R
C10 C 0.6008(6) 0.3515(5) -0.2027(4) 0.0523(14) Uani 1 1 d .
H10A H 0.5485 0.3148 -0.1672 0.078 Uiso 1 1 calc R
H10B H 0.6585 0.3118 -0.2576 0.078 Uiso 1 1 calc R
H10C H 0.5491 0.4127 -0.2216 0.078 Uiso 1 1 calc R
C11 C 0.4835(5) 0.0032(4) 0.3760(3) 0.0332(10) Uani 1 1 d .
C12 C 0.2484(5) 0.0544(5) 0.4314(4) 0.0548(15) Uani 1 1 d .
H12A H 0.2400 0.1193 0.4060 0.082 Uiso 1 1 calc R
H12B H 0.2363 0.0595 0.4981 0.082 Uiso 1 1 calc R
H12C H 0.1865 0.0297 0.4194 0.082 Uiso 1 1 calc R
C13 C 0.3980(6) -0.1083(4) 0.3482(4) 0.0445(13) Uani 1 1 d .
H13A H 0.3386 -0.1385 0.3472 0.053 Uiso 1 1 calc R
C14 C 0.5223(6) -0.1480(4) 0.3125(4) 0.0459(13) Uani 1 1 d .
H14A H 0.5655 -0.2106 0.2817 0.055 Uiso 1 1 calc R
C15 C 0.8430(5) 0.1159(4) -0.0295(3) 0.0356(11) Uani 1 1 d .
C16 C 0.7090(6) 0.0599(5) -0.1057(5) 0.0560(16) Uani 1 1 d .
H16A H 0.6673 0.0493 -0.0422 0.084 Uiso 1 1 calc R
H16B H 0.7458 -0.0029 -0.1417 0.084 Uiso 1 1 calc R
H16C H 0.6491 0.1057 -0.1336 0.084 Uiso 1 1 calc R
C17 C 0.8789(6) 0.1308(4) -0.1850(4) 0.0495(14) Uani 1 1 d .
H17A H 0.8725 0.1283 -0.2460 0.059 Uiso 1 1 calc R
C18 C 0.9593(6) 0.1632(4) -0.1574(4) 0.0501(14) Uani 1 1 d .
H18A H 1.0195 0.1880 -0.1963 0.060 Uiso 1 1 calc R
C19 C 1.0062(6) 0.1813(6) -0.0058(6) 0.068(2) Uani 1 1 d .
H19A H 0.9529 0.2004 0.0572 0.102 Uiso 1 1 calc R
H19B H 1.0324 0.2366 -0.0329 0.102 Uiso 1 1 calc R
H19C H 1.0789 0.1252 -0.0044 0.102 Uiso 1 1 calc R
C20 C 0.5060(6) 0.3744(4) 0.4069(4) 0.0432(13) Uani 1 1 d .
C21 C 0.7361(7) 0.3527(6) 0.3502(5) 0.0691(19) Uani 1 1 d .
H21A H 0.7405 0.3135 0.2973 0.104 Uiso 1 1 calc R
H21B H 0.8057 0.3196 0.3751 0.104 Uiso 1 1 calc R
H21C H 0.7396 0.4176 0.3304 0.104 Uiso 1 1 calc R
C22 C 0.2897(7) 0.3975(6) 0.5071(5) 0.0679(19) Uani 1 1 d .
H22A H 0.2542 0.4514 0.4709 0.102 Uiso 1 1 calc R
H22B H 0.2463 0.4129 0.5728 0.102 Uiso 1 1 calc R
H22C H 0.2811 0.3368 0.4878 0.102 Uiso 1 1 calc R
C23 C 0.5997(8) 0.3667(5) 0.5208(4) 0.0591(17) Uani 1 1 d .
H23A H 0.6613 0.3603 0.5511 0.071 Uiso 1 1 calc R
C24 C 0.4806(8) 0.3800(5) 0.5614(4) 0.0596(17) Uani 1 1 d .
H24A H 0.4422 0.3854 0.6260 0.072 Uiso 1 1 calc R
C25 C 0.7103(6) -0.0939(5) 0.3026(5) 0.0618(17) Uani 1 1 d .
H25A H 0.7257 -0.0368 0.2704 0.093 Uiso 1 1 calc R
H25B H 0.7545 -0.1529 0.2617 0.093 Uiso 1 1 calc R
H25C H 0.7393 -0.1017 0.3580 0.093 Uiso 1 1 calc R
C26 C 0.9814(6) 0.1112(5) 0.2795(5) 0.0529(15) Uani 1 1 d .
C27 C 0.8892(7) 0.0787(6) 0.3503(5) 0.072(2) Uani 1 1 d .
H27A H 0.8727 0.1118 0.4100 0.107 Uiso 1 1 calc R
H27B H 0.9215 0.0075 0.3553 0.107 Uiso 1 1 calc R
H27C H 0.8127 0.0954 0.3322 0.107 Uiso 1 1 calc R
B1 B 0.9277(7) 0.2237(6) 0.5703(4) 0.0518(17) Uani 1 1 d .
B2 B 0.8235(6) 0.6096(5) 0.1959(4) 0.0387(13) Uani 1 1 d .
F1 F 1.0242(4) 0.1978(4) 0.6102(3) 0.0755(12) Uani 1 1 d .
F2 F 0.8510(5) 0.3216(4) 0.6012(4) 0.115(2) Uani 1 1 d .
F3 F 0.9691(4) 0.2214(4) 0.4748(2) 0.0820(13) Uani 1 1 d .
F4 F 0.8569(6) 0.1640(6) 0.5985(4) 0.129(3) Uani 1 1 d .
F5 F 0.6985(4) 0.6221(4) 0.2141(4) 0.0964(17) Uani 1 1 d .
F6 F 0.8392(5) 0.7002(4) 0.1834(4) 0.1011(17) Uani 1 1 d .
F7 F 0.8670(6) 0.5644(4) 0.2681(3) 0.123(2) Uani 1 1 d .
F8 F 0.8942(3) 0.5510(3) 0.1143(2) 0.0561(9) Uani 1 1 d .

loop_
_atom_site_aniso_label
_atom_site_aniso_U_11
_atom_site_aniso_U_22
_atom_site_aniso_U_33
_atom_site_aniso_U_23
_atom_site_aniso_U_13
_atom_site_aniso_U_12
Cu1 0.0388(3) 0.0305(3) 0.0288(3) 0.0050(2) -0.0105(2) -0.0138(3)
Cu2 0.0341(3) 0.0405(4) 0.0315(3) 0.0079(2) -0.0069(2) -0.0133(3)
Se1 0.0360(3) 0.0318(3) 0.0349(2) 0.00787(18) -0.01454(19) -0.0166(2)
Se2 0.0318(3) 0.0409(3) 0.0409(3) 0.0130(2) -0.0075(2) -0.0140(2)
Se3 0.0625(4) 0.0337(3) 0.0334(2) 0.0083(2) -0.0233(2) -0.0183(3)
Se4 0.0390(3) 0.0594(4) 0.0423(3) 0.0134(2) -0.0114(2) -0.0067(3)
Se5 0.0667(4) 0.0330(3) 0.0334(2) 0.0059(2) -0.0129(2) -0.0236(3)
N1 0.033(2) 0.037(2) 0.055(3) 0.013(2) -0.0157(19) -0.015(2)
N2 0.040(3) 0.056(3) 0.050(2) 0.024(2) -0.022(2) -0.028(2)
N3 0.036(2) 0.038(2) 0.045(2) 0.0054(18) -0.0058(18) -0.017(2)
N4 0.045(3) 0.033(2) 0.036(2) 0.0053(17) -0.0025(18) -0.015(2)
N5 0.033(2) 0.036(2) 0.039(2) 0.0065(17) -0.0072(17) -0.0114(19)
N6 0.039(2) 0.032(2) 0.036(2) 0.0013(16) -0.0073(17) -0.0104(19)
N7 0.040(2) 0.038(2) 0.039(2) 0.0026(18) -0.0107(18) -0.014(2)
N8 0.032(2) 0.038(3) 0.066(3) -0.009(2) -0.003(2) -0.012(2)
N9 0.062(3) 0.032(2) 0.053(3) 0.002(2) -0.020(2) -0.011(2)
N10 0.071(3) 0.037(3) 0.038(2) 0.0057(18) -0.013(2) -0.027(2)
N11 0.061(4) 0.061(4) 0.080(4) -0.002(3) -0.006(3) -0.030(3)
C1 0.036(3) 0.042(3) 0.037(2) 0.014(2) -0.014(2) -0.023(2)
C2 0.044(4) 0.059(4) 0.055(3) 0.000(3) -0.004(3) -0.013(3)
C3 0.040(3) 0.044(3) 0.085(5) 0.021(3) -0.027(3) -0.015(3)
C4 0.047(4) 0.058(4) 0.086(5) 0.040(3) -0.041(3) -0.034(3)
C5 0.062(4) 0.078(5) 0.040(3) 0.012(3) -0.026(3) -0.036(4)
C6 0.037(3) 0.030(3) 0.035(2) 0.0052(19) -0.0067(19) -0.010(2)
C7 0.039(3) 0.038(3) 0.067(4) 0.005(3) -0.001(3) -0.021(3)
C8 0.057(4) 0.041(3) 0.049(3) 0.004(2) 0.011(3) -0.026(3)
C9 0.053(4) 0.065(4) 0.063(4) -0.005(3) -0.023(3) -0.026(3)
C10 0.067(4) 0.047(3) 0.044(3) 0.007(2) -0.019(3) -0.018(3)
C11 0.041(3) 0.033(3) 0.027(2) 0.0098(18) -0.0094(19) -0.015(2)
C12 0.036(3) 0.052(4) 0.061(4) 0.010(3) -0.001(3) -0.006(3)
C13 0.059(4) 0.037(3) 0.049(3) 0.007(2) -0.021(3) -0.025(3)
C14 0.054(4) 0.037(3) 0.049(3) 0.003(2) -0.016(3) -0.017(3)
C15 0.027(2) 0.034(3) 0.043(3) -0.002(2) -0.0052(19) -0.010(2)
C16 0.052(4) 0.066(4) 0.062(4) -0.003(3) -0.019(3) -0.032(3)
C17 0.050(4) 0.045(3) 0.043(3) 0.005(2) -0.002(2) -0.011(3)
C18 0.041(3) 0.038(3) 0.057(3) 0.004(2) 0.009(2) -0.013(3)
C19 0.043(4) 0.070(5) 0.099(5) -0.020(4) -0.024(3) -0.020(3)
C20 0.061(4) 0.031(3) 0.040(3) -0.002(2) -0.010(2) -0.020(3)
C21 0.054(4) 0.064(5) 0.083(5) -0.003(4) -0.018(4) -0.011(4)
C22 0.069(5) 0.075(5) 0.051(3) -0.005(3) 0.001(3) -0.025(4)
C23 0.094(6) 0.040(3) 0.049(3) 0.004(3) -0.038(4) -0.014(3)
C24 0.097(6) 0.051(4) 0.039(3) 0.006(3) -0.026(3) -0.029(4)
C25 0.043(4) 0.059(4) 0.075(4) -0.005(3) -0.005(3) -0.014(3)
C26 0.051(4) 0.045(3) 0.064(4) -0.007(3) -0.012(3) -0.020(3)
C27 0.063(5) 0.069(5) 0.079(5) -0.010(4) 0.004(4) -0.035(4)
B1 0.042(4) 0.074(5) 0.033(3) 0.000(3) -0.005(3) -0.015(4)
B2 0.039(3) 0.039(3) 0.033(3) 0.001(2) -0.005(2) -0.011(3)
F1 0.052(2) 0.106(3) 0.076(3) 0.005(2) -0.030(2) -0.026(2)
F2 0.098(4) 0.116(4) 0.099(4) -0.040(3) -0.031(3) 0.016(3)
F3 0.089(3) 0.114(4) 0.0392(18) 0.002(2) -0.0008(19) -0.042(3)
F4 0.137(5) 0.225(7) 0.101(4) 0.078(4) -0.060(4) -0.146(5)
F5 0.042(2) 0.112(4) 0.121(4) -0.049(3) 0.010(2) -0.026(2)
F6 0.100(4) 0.063(3) 0.135(4) -0.016(3) -0.004(3) -0.043(3)
F7 0.132(5) 0.132(4) 0.036(2) 0.008(2) -0.015(2) 0.040(4)
F8 0.047(2) 0.070(2) 0.0381(16) -0.0062(15) -0.0100(14) -0.0022(17)

loop_
_atom_type_symbol
_atom_type_description
_atom_type_scat_dispersion_real
_atom_type_scat_dispersion_imag
_atom_type_scat_source
C C 0.0033 0.0016 'International Tables Vol C Tables 4.2.6.8 and 6.1.1.4'
H H 0.0000 0.0000 'International Tables Vol C Tables 4.2.6.8 and 6.1.1.4'
B B 0.0013 0.0007 'International Tables Vol C Tables 4.2.6.8 and 6.1.1.4'
N N 0.0061 0.0033 'International Tables Vol C Tables 4.2.6.8 and 6.1.1.4'
F F 0.0171 0.0103 'International Tables Vol C Tables 4.2.6.8 and 6.1.1.4'
Cu Cu 0.3201 1.2651 'International Tables Vol C Tables 4.2.6.8 and 6.1.1.4'
Se Se -0.0929 2.2259 'International Tables Vol C Tables 4.2.6.8 and 6.1.1.4'

loop_
_geom_angle_atom_site_label_1
_geom_angle_atom_site_label_2
_geom_angle_atom_site_label_3
_geom_angle
Se5 Cu1 Se3 118.37(4)
Se5 Cu1 Se1 128.11(4)
Se3 Cu1 Se1 113.34(3)
Se5 Cu1 Cu2 86.37(4)
Se3 Cu1 Cu2 136.18(4)
Se1 Cu1 Cu2 57.75(3)
Se2 Cu2 Se4 133.26(4)
Se2 Cu2 Se1 111.91(4)
Se4 Cu2 Se1 112.68(4)
Se2 Cu2 Cu1 115.30(4)
Se4 Cu2 Cu1 100.63(5)
Se1 Cu2 Cu1 56.30(3)
C1 Se1 Cu1 105.19(15)
C1 Se1 Cu2 97.52(14)
Cu1 Se1 Cu2 65.95(3)
C6 Se2 Cu2 105.70(16)
C11 Se3 Cu1 97.29(14)
C15 Se4 Cu2 95.32(16)
C20 Se5 Cu1 95.21(16)
C1 N1 C3 109.6(5)
C1 N1 C2 126.9(5)
C3 N1 C2 123.4(5)
C1 N2 C4 109.0(5)
C1 N2 C5 126.0(5)
C4 N2 C5 125.0(5)
C6 N3 C7 109.8(5)
C6 N3 C9 124.2(4)
C7 N3 C9 125.8(5)
C6 N4 C8 108.7(5)
C6 N4 C10 125.3(4)
C8 N4 C10 125.9(5)
C11 N5 C13 109.2(4)
C11 N5 C12 126.2(5)
C13 N5 C12 124.6(5)
C11 N6 C14 110.0(4)
C11 N6 C25 125.4(5)
C14 N6 C25 124.6(5)
C15 N7 C17 110.3(4)
C15 N7 C16 126.2(4)
C17 N7 C16 123.5(5)
C15 N8 C18 108.6(5)
C15 N8 C19 126.2(5)
C18 N8 C19 125.2(5)
C20 N9 C23 109.0(6)
C20 N9 C21 124.7(5)
C23 N9 C21 126.3(6)
C20 N10 C24 109.9(6)
C20 N10 C22 124.6(5)
C24 N10 C22 125.5(5)
N2 C1 N1 106.4(5)
N2 C1 Se1 125.6(4)
N1 C1 Se1 127.9(4)
N1 C2 H2A 109.5
N1 C2 H2B 109.5
H2A C2 H2B 109.5
N1 C2 H2C 109.5
H2A C2 H2C 109.5
H2B C2 H2C 109.5
C4 C3 N1 107.2(6)
C4 C3 H3A 126.4
N1 C3 H3A 126.4
C3 C4 N2 107.7(5)
C3 C4 H4A 126.1
N2 C4 H4A 126.1
N2 C5 H5A 109.5
N2 C5 H5B 109.5
H5A C5 H5B 109.5
N2 C5 H5C 109.5
H5A C5 H5C 109.5
H5B C5 H5C 109.5
N3 C6 N4 105.8(4)
N3 C6 Se2 128.4(4)
N4 C6 Se2 125.7(4)
C8 C7 N3 107.7(5)
C8 C7 H7A 126.2
N3 C7 H7A 126.2
C7 C8 N4 107.9(5)
C7 C8 H8A 126.0
N4 C8 H8A 126.0
N3 C9 H9A 109.5
N3 C9 H9B 109.5
H9A C9 H9B 109.5
N3 C9 H9C 109.5
H9A C9 H9C 109.5
H9B C9 H9C 109.5
N4 C10 H10A 109.5
N4 C10 H10B 109.5
H10A C10 H10B 109.5
N4 C10 H10C 109.5
H10A C10 H10C 109.5
H10B C10 H10C 109.5
N6 C11 N5 106.1(4)
N6 C11 Se3 126.3(4)
N5 C11 Se3 127.6(4)
N5 C12 H12A 109.5
N5 C12 H12B 109.5
H12A C12 H12B 109.5
N5 C12 H12C 109.5
H12A C12 H12C 109.5
H12B C12 H12C 109.5
C14 C13 N5 107.6(5)
C14 C13 H13A 126.2
N5 C13 H13A 126.2
C13 C14 N6 107.2(5)
C13 C14 H14A 126.4
N6 C14 H14A 126.4
N7 C15 N8 106.2(4)
N7 C15 Se4 127.3(4)
N8 C15 Se4 126.5(4)
N7 C16 H16A 109.5
N7 C16 H16B 109.5
H16A C16 H16B 109.5
N7 C16 H16C 109.5
H16A C16 H16C 109.5
H16B C16 H16C 109.5
C18 C17 N7 106.3(5)
C18 C17 H17A 126.8
N7 C17 H17A 126.8
C17 C18 N8 108.6(5)
C17 C18 H18A 125.7
N8 C18 H18A 125.7
N8 C19 H19A 109.5
N8 C19 H19B 109.5
H19A C19 H19B 109.5
N8 C19 H19C 109.5
H19A C19 H19C 109.5
H19B C19 H19C 109.5
N10 C20 N9 105.8(5)
N10 C20 Se5 128.0(5)
N9 C20 Se5 126.2(4)
N9 C21 H21A 109.5
N9 C21 H21B 109.5
H21A C21 H21B 109.5
N9 C21 H21C 109.5
H21A C21 H21C 109.5
H21B C21 H21C 109.5
N10 C22 H22A 109.5
N10 C22 H22B 109.5
H22A C22 H22B 109.5
N10 C22 H22C 109.5
H22A C22 H22C 109.5
H22B C22 H22C 109.5
C24 C23 N9 107.4(6)
C24 C23 H23A 126.3
N9 C23 H23A 126.3
C23 C24 N10 107.9(5)
C23 C24 H24A 126.0
N10 C24 H24A 126.0
N6 C25 H25A 109.5
N6 C25 H25B 109.5
H25A C25 H25B 109.5
N6 C25 H25C 109.5
H25A C25 H25C 109.5
H25B C25 H25C 109.5
N11 C26 C27 178.1(8)
C26 C27 H27A 109.5
C26 C27 H27B 109.5
H27A C27 H27B 109.5
C26 C27 H27C 109.5
H27A C27 H27C 109.5
H27B C27 H27C 109.5
F4 B1 F3 110.9(6)
F4 B1 F1 110.2(6)
F3 B1 F1 111.8(6)
F4 B1 F2 107.4(6)
F3 B1 F2 107.6(6)
F1 B1 F2 108.7(6)
F6 B2 F7 110.9(6)
F6 B2 F5 108.6(6)
F7 B2 F5 110.1(5)
F6 B2 F8 107.4(5)
F7 B2 F8 108.0(5)
F5 B2 F8 111.9(5)

loop_
_geom_bond_atom_site_label_1
_geom_bond_atom_site_label_2
_geom_bond_distance
Cu1 Se5 2.3376(9)
Cu1 Se3 2.3461(10)
Cu1 Se1 2.3986(9)
Cu1 Cu2 2.6326(11)
Cu2 Se2 2.3458(11)
Cu2 Se4 2.3592(12)
Cu2 Se1 2.4382(10)
Se1 C1 1.870(5)
Se2 C6 1.861(5)
Se3 C11 1.864(5)
Se4 C15 1.867(5)
Se5 C20 1.865(5)
N1 C1 1.350(7)
N1 C3 1.381(7)
N1 C2 1.449(7)
N2 C1 1.342(6)
N2 C4 1.391(8)
N2 C5 1.465(8)
N3 C6 1.337(6)
N3 C7 1.383(7)
N3 C9 1.467(7)
N4 C6 1.364(6)
N4 C8 1.384(7)
N4 C10 1.446(7)
N5 C11 1.354(6)
N5 C13 1.382(7)
N5 C12 1.454(7)
N6 C11 1.345(6)
N6 C14 1.375(7)
N6 C25 1.473(7)
N7 C15 1.346(6)
N7 C17 1.376(7)
N7 C16 1.455(7)
N8 C15 1.353(6)
N8 C18 1.378(8)
N8 C19 1.435(7)
N9 C20 1.353(8)
N9 C23 1.393(7)
N9 C21 1.476(8)
N10 C20 1.341(7)
N10 C24 1.375(8)
N10 C22 1.455(9)
N11 C26 1.135(8)
C2 H2A 0.9600
C2 H2B 0.9600
C2 H2C 0.9600
C3 C4 1.324(9)
C3 H3A 0.9300
C4 H4A 0.9300
C5 H5A 0.9600
C5 H5B 0.9600
C5 H5C 0.9600
C7 C8 1.309(9)
C7 H7A 0.9300
C8 H8A 0.9300
C9 H9A 0.9600
C9 H9B 0.9600
C9 H9C 0.9600
C10 H10A 0.9600
C10 H10B 0.9600
C10 H10C 0.9600
C12 H12A 0.9600
C12 H12B 0.9600
C12 H12C 0.9600
C13 C14 1.334(8)
C13 H13A 0.9300
C14 H14A 0.9300
C16 H16A 0.9600
C16 H16B 0.9600
C16 H16C 0.9600
C17 C18 1.334(9)
C17 H17A 0.9300
C18 H18A 0.9300
C19 H19A 0.9600
C19 H19B 0.9600
C19 H19C 0.9600
C21 H21A 0.9600
C21 H21B 0.9600
C21 H21C 0.9600
C22 H22A 0.9600
C22 H22B 0.9600
C22 H22C 0.9600
C23 C24 1.309(10)
C23 H23A 0.9300
C24 H24A 0.9300
C25 H25A 0.9600
C25 H25B 0.9600
C25 H25C 0.9600
C26 C27 1.456(9)
C27 H27A 0.9600
C27 H27B 0.9600
C27 H27C 0.9600
B1 F4 1.342(9)
B1 F3 1.358(7)
B1 F1 1.358(8)
B1 F2 1.397(9)
B2 F6 1.349(7)
B2 F7 1.355(7)
B2 F5 1.365(7)
B2 F8 1.385(6)
